data_7113786
loop_
_publ_author_name
'Conerney, Brian'
'Jensen, Paul'
'Kruger, Paul E.'
'MacGloinn, Conch\'uir'

_publ_section_title
;
 The 'Trinity' helix: synthesis and structural characterisation of a
 C3-symmetric tris-bidentate ligand and its coordination to Ag(I)
;
_journal_coden_ASTM CHCOFS
_journal_issue 11
_journal_name_full
;
 Chemical Communications (Cambridge, United Kingdom)
;
_journal_page_first 1274
_journal_page_last 1275
_journal_paper_doi 10.1039/b302652c
_journal_year 2003
_chemical_formula_moiety N-TAPY
_chemical_formula_sum 'C39.5 H31 N7'
_chemical_formula_weight 603.71
_space_group_IT_number 2
_symmetry_cell_setting triclinic
_symmetry_space_group_name_Hall '-P 1'
_symmetry_space_group_name_H-M 'P -1'
_atom_sites_solution_hydrogens geom
_atom_sites_solution_primary direct
_atom_sites_solution_secondary difmap
_audit_creation_method SHELXL-97
_cell_angle_alpha 70.954(2)
_cell_angle_beta 75.751(2)
_cell_angle_gamma 74.992(2)
_cell_formula_units_Z 2
_cell_length_a 10.1332(8)
_cell_length_b 11.0554(8)
_cell_length_c 16.6857(13)
_cell_measurement_temperature 153(2)
_cell_volume 1679.7(2)
_computing_cell_refinement 'Bruker SMART'
_computing_data_collection 'Bruker SMART'
_computing_data_reduction 'Bruker SAINT'
_computing_molecular_graphics 'Bruker SHELXTL'
_computing_publication_material 'Bruker SHELXTL'
_computing_structure_refinement 'SHELXL-97 (Sheldrick, 1997)'
_computing_structure_solution 'SHELXS-97 (Sheldrick, 1990)'
_diffrn_ambient_temperature 153(2)
_diffrn_measured_fraction_theta_full 1.000
_diffrn_measured_fraction_theta_max 1.000
_diffrn_measurement_device_type 'Bruker SMART APEX CCD'
_diffrn_measurement_method 'Omega scans'
_diffrn_radiation_monochromator graphite
_diffrn_radiation_source 'fine-focus sealed tube'
_diffrn_radiation_type MoK\a
_diffrn_radiation_wavelength 0.71073
_diffrn_reflns_av_R_equivalents 0.0796
_diffrn_reflns_av_sigmaI/netI 0.0881
_diffrn_reflns_limit_h_max 9
_diffrn_reflns_limit_h_min -9
_diffrn_reflns_limit_k_max 10
_diffrn_reflns_limit_k_min -10
_diffrn_reflns_limit_l_max 16
_diffrn_reflns_limit_l_min -16
_diffrn_reflns_number 8330
_diffrn_reflns_theta_full 20.01
_diffrn_reflns_theta_max 20.01
_diffrn_reflns_theta_min 1.31
_exptl_absorpt_coefficient_mu 0.073
_exptl_absorpt_correction_T_max 1.000
_exptl_absorpt_correction_T_min 0.641
_exptl_absorpt_correction_type empirical
_exptl_absorpt_process_details SADABS
_exptl_crystal_colour orange
_exptl_crystal_density_diffrn 1.194
_exptl_crystal_density_method 'not measured'
_exptl_crystal_description prism
_exptl_crystal_F_000 634
_exptl_crystal_size_max 0.25
_exptl_crystal_size_mid 0.20
_exptl_crystal_size_min 0.08
_refine_diff_density_max 0.901
_refine_diff_density_min -0.290
_refine_diff_density_rms 0.098
_refine_ls_extinction_method none
_refine_ls_goodness_of_fit_ref 1.089
_refine_ls_hydrogen_treatment mixed
_refine_ls_matrix_type full
_refine_ls_number_parameters 405
_refine_ls_number_reflns 3144
_refine_ls_number_restraints 3
_refine_ls_restrained_S_all 1.089
_refine_ls_R_factor_all 0.1400
_refine_ls_R_factor_gt 0.0987
_refine_ls_shift/su_max 0.000
_refine_ls_shift/su_mean 0.000
_refine_ls_structure_factor_coef Fsqd
_refine_ls_weighting_details 'calc w=1/[\s^2^(Fo^2^)+(0.1908P)^2^+0.7169P] where P=(Fo^2^+2Fc^2^)/3'
_refine_ls_weighting_scheme calc
_refine_ls_wR_factor_gt 0.2723
_refine_ls_wR_factor_ref 0.3087
_reflns_number_gt 2049
_reflns_number_total 3144
_reflns_threshold_expression >2sigma(I)
_cod_duplicate_entry 7103683
_cod_data_source_file b302652c.txt
_cod_data_source_block cmg31m
_cod_depositor_comments
;
The following automatic conversions were performed:

'_exptl_absorpt_correction_type' value 'Empirical' changed to
'empirical' according to
/usr/data/users/saulius/automatic-downloads/retrospective/RSC/lib/dictionaries/cif_core.dic
dictionary named 'cif_core.dic' version 2.4.2 from 2011-04-26.

Automatic conversion script
Id: cif_fix_values 2281 2013-09-26 08:29:07Z andrius 
;
_cod_original_sg_symbol_H-M P-1
_cod_original_formula_sum 'C39.50 H31 N7'
_cod_database_code 7113786

loop_
_symmetry_equiv_pos_as_xyz
'x, y, z'
'-x, -y, -z'

loop_
_atom_site_label
_atom_site_type_symbol
_atom_site_fract_x
_atom_site_fract_y
_atom_site_fract_z
_atom_site_U_iso_or_equiv
_atom_site_adp_type
_atom_site_occupancy
_atom_site_symmetry_multiplicity
_atom_site_calc_flag
_atom_site_refinement_flags
_atom_site_disorder_assembly
_atom_site_disorder_group
N1 N 0.1563(6) 0.2032(6) 0.7886(4) 0.0456(18) Uani 1 1 d . . .
C1A C 0.1695(8) 0.2481(7) 0.8560(5) 0.038(2) Uani 1 1 d . . .
C2A C 0.2978(8) 0.2341(7) 0.8758(5) 0.042(2) Uani 1 1 d . . .
H2A H 0.3778 0.1921 0.8443 0.051 Uiso 1 1 calc R . .
C3A C 0.3133(8) 0.2795(7) 0.9404(5) 0.041(2) Uani 1 1 d . . .
H3A H 0.4033 0.2718 0.9513 0.049 Uiso 1 1 calc R . .
C4A C 0.1955(8) 0.3370(7) 0.9897(5) 0.0370(19) Uani 1 1 d . . .
C5A C 0.0678(8) 0.3455(7) 0.9714(5) 0.040(2) Uani 1 1 d . . .
H5A H -0.0131 0.3807 1.0059 0.047 Uiso 1 1 calc R . .
C6A C 0.0529(8) 0.3049(7) 0.9049(5) 0.040(2) Uani 1 1 d . . .
H6A H -0.0368 0.3158 0.8925 0.048 Uiso 1 1 calc R . .
N2A N 0.2002(7) 0.3773(6) 1.0604(4) 0.0463(18) Uani 1 1 d . . .
C7A C 0.3043(9) 0.4225(7) 1.0622(5) 0.048(2) Uani 1 1 d . . .
H7A H 0.3771 0.4323 1.0136 0.058 Uiso 1 1 calc R . .
C8A C 0.3132(8) 0.4591(8) 1.1374(5) 0.044(2) Uani 1 1 d . . .
C9A C 0.2195(9) 0.4323(10) 1.2128(6) 0.072(3) Uani 1 1 d . . .
H9A H 0.1457 0.3910 1.2171 0.086 Uiso 1 1 calc R . .
C10A C 0.2337(11) 0.4656(11) 1.2807(6) 0.084(3) Uani 1 1 d . . .
H10A H 0.1678 0.4508 1.3327 0.101 Uiso 1 1 calc R . .
C11A C 0.3438(11) 0.5211(9) 1.2744(6) 0.067(3) Uani 1 1 d . . .
H11A H 0.3575 0.5434 1.3217 0.080 Uiso 1 1 calc R . .
C12A C 0.4318(10) 0.5426(10) 1.1981(6) 0.070(3) Uani 1 1 d . . .
H12A H 0.5084 0.5803 1.1938 0.084 Uiso 1 1 calc R . .
N3A N 0.4200(7) 0.5154(7) 1.1285(4) 0.059(2) Uani 1 1 d . . .
C1B C 0.0357(8) 0.1535(7) 0.7965(5) 0.039(2) Uani 1 1 d . . .
C2B C -0.0035(8) 0.0573(7) 0.8674(5) 0.040(2) Uani 1 1 d . . .
H2B H 0.0498 0.0241 0.9122 0.049 Uiso 1 1 calc R . .
C3B C -0.1198(8) 0.0063(7) 0.8759(5) 0.038(2) Uani 1 1 d . . .
H3B H -0.1477 -0.0582 0.9269 0.046 Uiso 1 1 calc R . .
C4B C -0.1928(8) 0.0497(7) 0.8106(5) 0.042(2) Uani 1 1 d . . .
C5B C -0.1543(9) 0.1481(8) 0.7370(5) 0.052(2) Uani 1 1 d . . .
H5B H -0.2060 0.1783 0.6915 0.062 Uiso 1 1 calc R . .
C6B C -0.0428(9) 0.2011(8) 0.7300(5) 0.051(2) Uani 1 1 d . . .
H6B H -0.0184 0.2695 0.6806 0.061 Uiso 1 1 calc R . .
N2B N -0.3063(7) -0.0044(6) 0.8088(4) 0.0484(18) Uani 1 1 d . . .
C7B C -0.3927(8) -0.0327(7) 0.8774(6) 0.045(2) Uani 1 1 d . . .
H7B H -0.3850 -0.0103 0.9261 0.054 Uiso 1 1 calc R . .
C8B C -0.5061(8) -0.0997(7) 0.8845(5) 0.041(2) Uani 1 1 d . . .
C9B C -0.5155(8) -0.1424(8) 0.8176(6) 0.052(2) Uani 1 1 d . . .
H9B H -0.4521 -0.1257 0.7646 0.062 Uiso 1 1 calc R . .
C10B C -0.6188(10) -0.2098(9) 0.8289(7) 0.067(3) Uani 1 1 d . . .
H10B H -0.6277 -0.2396 0.7835 0.081 Uiso 1 1 calc R . .
C11B C -0.7087(9) -0.2335(8) 0.9062(7) 0.059(3) Uani 1 1 d . . .
H11B H -0.7803 -0.2802 0.9157 0.071 Uiso 1 1 calc R . .
C12B C -0.6921(8) -0.1885(8) 0.9682(6) 0.057(2) Uani 1 1 d . . .
H12B H -0.7543 -0.2054 1.0216 0.068 Uiso 1 1 calc R . .
N3B N -0.5931(7) -0.1205(6) 0.9602(4) 0.0505(18) Uani 1 1 d . . .
C1C C 0.2620(8) 0.2018(7) 0.7161(5) 0.039(2) Uani 1 1 d . . .
C2C C 0.2923(8) 0.0988(8) 0.6793(5) 0.056(2) Uani 1 1 d . . .
H2C H 0.2405 0.0309 0.7033 0.067 Uiso 1 1 calc R . .
C3C C 0.3958(9) 0.0939(8) 0.6089(6) 0.060(3) Uani 1 1 d . . .
H3C H 0.4143 0.0223 0.5855 0.072 Uiso 1 1 calc R . .
C4C C 0.4742(8) 0.1911(7) 0.5710(5) 0.048(2) Uani 1 1 d . . .
C5C C 0.4437(8) 0.2934(7) 0.6078(5) 0.044(2) Uani 1 1 d . . .
H5C H 0.4958 0.3610 0.5837 0.053 Uiso 1 1 calc R . .
C6C C 0.3397(7) 0.2995(7) 0.6787(5) 0.042(2) Uani 1 1 d . . .
H6C H 0.3213 0.3711 0.7021 0.050 Uiso 1 1 calc R . .
N2C N 0.5807(7) 0.1786(7) 0.5003(4) 0.0523(19) Uani 1 1 d . . .
C7C C 0.6021(8) 0.2780(9) 0.4402(5) 0.050(2) Uani 1 1 d . . .
H7C H 0.5421 0.3593 0.4418 0.060 Uiso 1 1 calc R . .
C8C C 0.7184(8) 0.2734(9) 0.3664(5) 0.050(2) Uani 1 1 d . . .
C9C C 0.8123(9) 0.1632(8) 0.3625(6) 0.063(3) Uani 1 1 d . . .
H9C H 0.8047 0.0849 0.4076 0.076 Uiso 1 1 calc R . .
C10C C 0.9195(10) 0.1642(10) 0.2928(6) 0.075(3) Uani 1 1 d . . .
H10C H 0.9888 0.0885 0.2898 0.090 Uiso 1 1 calc R . .
C11C C 0.9219(10) 0.2788(11) 0.2281(6) 0.067(3) Uani 1 1 d . . .
H11C H 0.9920 0.2827 0.1781 0.081 Uiso 1 1 calc R . .
C12C C 0.8241(11) 0.3864(10) 0.2356(6) 0.067(3) Uani 1 1 d . . .
H12C H 0.8288 0.4652 0.1905 0.081 Uiso 1 1 calc R . .
N3C N 0.7207(7) 0.3868(7) 0.3038(5) 0.057(2) Uani 1 1 d . . .
C13 C -0.002(3) 0.7190(18) 0.517(2) 0.199(16) Uiso 0.50 1 d PD A -1
H13A H -0.0954 0.7711 0.5116 0.298 Uiso 0.50 1 calc PR A -1
H13B H 0.0663 0.7634 0.4717 0.298 Uiso 0.50 1 calc PR A -1
H13C H 0.0178 0.7085 0.5734 0.298 Uiso 0.50 1 calc PR A -1
C14 C 0.0068(19) 0.5860(12) 0.5059(14) 0.192(15) Uiso 0.50 1 d PGD A -1
C15 C -0.1045(16) 0.5585(12) 0.4848(12) 0.072(6) Uiso 0.50 1 d PGD A -1
H15 H -0.1852 0.6241 0.4750 0.087 Uiso 0.50 1 calc PR A -1
C16 C -0.0977(17) 0.4349(14) 0.4779(11) 0.086(6) Uiso 0.50 1 d PG A -1
H16 H -0.1738 0.4162 0.4635 0.103 Uiso 0.50 1 calc PR A -1
C17 C 0.020(2) 0.3389(11) 0.4922(11) 0.193(16) Uiso 0.50 1 d PG A -1
H17 H 0.0249 0.2545 0.4875 0.232 Uiso 0.50 1 calc PR A -1
C18 C 0.1316(17) 0.3664(13) 0.5133(12) 0.085(6) Uiso 0.50 1 d PG A -1
H18 H 0.2123 0.3008 0.5231 0.102 Uiso 0.50 1 calc PR A -1
C19 C 0.1249(17) 0.4899(16) 0.5202(14) 0.146(11) Uiso 0.50 1 d PGD A -1
H19 H 0.2009 0.5087 0.5347 0.175 Uiso 0.50 1 calc PR A -1

loop_
_atom_site_aniso_label
_atom_site_aniso_U_11
_atom_site_aniso_U_22
_atom_site_aniso_U_33
_atom_site_aniso_U_23
_atom_site_aniso_U_13
_atom_site_aniso_U_12
N1 0.039(4) 0.063(4) 0.045(4) -0.032(4) 0.021(3) -0.032(3)
C1A 0.043(5) 0.045(5) 0.027(5) -0.010(4) 0.016(4) -0.030(4)
C2A 0.047(6) 0.041(5) 0.037(5) -0.011(4) 0.011(4) -0.023(4)
C3A 0.038(5) 0.046(5) 0.038(5) -0.006(4) -0.002(4) -0.020(4)
C4A 0.046(5) 0.038(5) 0.030(5) -0.010(4) 0.004(4) -0.023(4)
C5A 0.033(5) 0.051(5) 0.041(5) -0.019(4) 0.009(4) -0.027(4)
C6A 0.042(5) 0.045(5) 0.041(5) -0.015(4) 0.004(4) -0.029(4)
N2A 0.042(4) 0.058(4) 0.042(4) -0.013(4) 0.003(3) -0.029(4)
C7A 0.053(6) 0.050(5) 0.038(5) -0.010(4) 0.012(4) -0.025(5)
C8A 0.047(5) 0.061(5) 0.032(5) -0.014(4) -0.005(4) -0.024(5)
C9A 0.067(6) 0.130(9) 0.042(6) -0.040(6) 0.019(5) -0.065(6)
C10A 0.089(8) 0.132(9) 0.045(6) -0.028(6) 0.002(5) -0.053(7)
C11A 0.082(7) 0.085(7) 0.047(6) -0.025(5) -0.007(6) -0.035(6)
C12A 0.074(7) 0.103(8) 0.052(7) -0.026(6) -0.001(6) -0.051(6)
N3A 0.066(5) 0.088(5) 0.038(5) -0.016(4) -0.002(4) -0.049(4)
C1B 0.044(5) 0.041(5) 0.037(5) -0.020(4) 0.016(4) -0.028(4)
C2B 0.037(5) 0.052(5) 0.040(5) -0.018(5) 0.003(4) -0.025(4)
C3B 0.044(5) 0.043(5) 0.034(5) -0.017(4) 0.001(4) -0.018(4)
C4B 0.043(5) 0.044(5) 0.045(6) -0.031(5) 0.023(5) -0.025(4)
C5B 0.065(6) 0.062(6) 0.037(5) -0.014(5) -0.002(4) -0.034(5)
C6B 0.059(6) 0.050(5) 0.045(6) -0.007(4) 0.004(5) -0.036(5)
N2B 0.041(4) 0.057(4) 0.058(5) -0.031(4) 0.010(4) -0.027(4)
C7B 0.040(5) 0.043(5) 0.058(6) -0.026(4) 0.003(5) -0.013(4)
C8B 0.040(5) 0.041(5) 0.051(6) -0.025(4) -0.001(5) -0.015(4)
C9B 0.049(5) 0.054(5) 0.055(6) -0.020(5) 0.005(4) -0.023(5)
C10B 0.066(6) 0.081(7) 0.078(7) -0.044(6) -0.002(6) -0.035(6)
C11B 0.049(6) 0.071(6) 0.080(7) -0.040(6) -0.004(6) -0.033(5)
C12B 0.037(5) 0.066(6) 0.069(7) -0.019(5) 0.005(5) -0.028(5)
N3B 0.041(4) 0.063(4) 0.055(5) -0.027(4) 0.008(4) -0.026(4)
C1C 0.047(5) 0.042(5) 0.034(5) -0.019(4) 0.013(4) -0.025(4)
C2C 0.058(6) 0.044(5) 0.069(6) -0.028(5) 0.019(5) -0.028(4)
C3C 0.061(6) 0.055(6) 0.069(6) -0.039(5) 0.030(5) -0.033(5)
C4C 0.049(5) 0.048(5) 0.054(6) -0.029(5) 0.020(5) -0.031(4)
C5C 0.050(5) 0.047(5) 0.041(5) -0.015(4) 0.009(4) -0.031(4)
C6C 0.048(5) 0.049(5) 0.039(5) -0.028(4) 0.022(4) -0.034(4)
N2C 0.052(4) 0.056(5) 0.049(5) -0.022(4) 0.021(4) -0.030(4)
C7C 0.060(6) 0.054(6) 0.044(5) -0.028(5) 0.013(5) -0.029(5)
C8C 0.056(6) 0.050(6) 0.055(6) -0.031(5) 0.015(5) -0.032(5)
C9C 0.068(6) 0.044(6) 0.074(7) -0.031(5) 0.032(6) -0.028(5)
C10C 0.074(7) 0.067(7) 0.078(7) -0.038(6) 0.039(6) -0.033(6)
C11C 0.072(7) 0.090(8) 0.060(7) -0.053(7) 0.045(5) -0.063(6)
C12C 0.090(7) 0.082(8) 0.055(6) -0.040(6) 0.021(6) -0.064(7)
N3C 0.074(5) 0.063(5) 0.045(5) -0.026(4) 0.012(4) -0.040(4)

loop_
_atom_type_symbol
_atom_type_description
_atom_type_scat_dispersion_real
_atom_type_scat_dispersion_imag
_atom_type_scat_source
C C 0.0033 0.0016 'International Tables Vol C Tables 4.2.6.8 and 6.1.1.4'
H H 0.0000 0.0000 'International Tables Vol C Tables 4.2.6.8 and 6.1.1.4'
N N 0.0061 0.0033 'International Tables Vol C Tables 4.2.6.8 and 6.1.1.4'

loop_
_geom_angle_atom_site_label_1
_geom_angle_atom_site_label_2
_geom_angle_atom_site_label_3
_geom_angle
C1C N1 C1A 121.3(6)
C1C N1 C1B 119.7(6)
C1A N1 C1B 119.0(6)
C2A C1A C6A 118.6(7)
C2A C1A N1 120.8(7)
C6A C1A N1 120.6(7)
C1A C2A C3A 121.7(7)
C2A C3A C4A 119.7(7)
C5A C4A C3A 117.8(7)
C5A C4A N2A 118.3(7)
C3A C4A N2A 123.8(7)
C4A C5A C6A 122.4(7)
C5A C6A C1A 119.7(7)
C7A N2A C4A 121.2(7)
N2A C7A C8A 121.6(7)
N3A C8A C9A 122.8(7)
N3A C8A C7A 115.9(7)
C9A C8A C7A 121.3(8)
C10A C9A C8A 119.0(9)
C9A C10A C11A 119.7(9)
C12A C11A C10A 117.3(9)
N3A C12A C11A 125.4(9)
C12A N3A C8A 115.8(7)
C2B C1B C6B 118.9(7)
C2B C1B N1 120.8(7)
C6B C1B N1 120.3(7)
C1B C2B C3B 121.6(7)
C4B C3B C2B 119.3(7)
C3B C4B C5B 120.1(7)
C3B C4B N2B 124.1(7)
C5B C4B N2B 115.7(8)
C6B C5B C4B 120.5(8)
C5B C6B C1B 119.5(7)
C7B N2B C4B 118.0(7)
N2B C7B C8B 122.3(8)
N3B C8B C9B 122.9(7)
N3B C8B C7B 116.2(7)
C9B C8B C7B 120.9(8)
C8B C9B C10B 118.7(8)
C11B C10B C9B 119.6(8)
C12B C11B C10B 117.9(8)
C11B C12B N3B 125.0(8)
C8B N3B C12B 116.0(7)
C6C C1C C2C 117.7(6)
C6C C1C N1 122.6(6)
C2C C1C N1 119.7(7)
C3C C2C C1C 121.1(7)
C2C C3C C4C 121.6(7)
C5C C4C C3C 117.1(7)
C5C C4C N2C 124.2(7)
C3C C4C N2C 118.7(7)
C6C C5C C4C 121.9(7)
C5C C6C C1C 120.6(7)
C7C N2C C4C 119.2(7)
N2C C7C C8C 122.1(8)
N3C C8C C9C 123.2(7)
N3C C8C C7C 114.7(8)
C9C C8C C7C 122.1(8)
C8C C9C C10C 120.0(8)
C11C C10C C9C 117.4(9)
C12C C11C C10C 119.9(8)
N3C C12C C11C 123.0(9)
C12C N3C C8C 116.5(7)
C15 C14 C19 120.0
C15 C14 C13 120.3(4)
C19 C14 C13 119.7(4)
C14 C15 C16 120.0
C15 C16 C17 120.0
C18 C17 C16 120.0
C17 C18 C19 120.0
C18 C19 C14 120.0

loop_
_geom_bond_atom_site_label_1
_geom_bond_atom_site_label_2
_geom_bond_distance
N1 C1C 1.406(9)
N1 C1A 1.416(9)
N1 C1B 1.426(9)
C1A C2A 1.377(10)
C1A C6A 1.391(10)
C2A C3A 1.385(10)
C3A C4A 1.404(10)
C4A C5A 1.375(10)
C4A N2A 1.404(9)
C5A C6A 1.378(10)
N2A C7A 1.289(9)
C7A C8A 1.468(11)
C8A N3A 1.338(9)
C8A C9A 1.374(11)
C9A C10A 1.349(12)
C10A C11A 1.373(12)
C11A C12A 1.351(12)
C12A N3A 1.329(11)
C1B C2B 1.362(10)
C1B C6B 1.406(10)
C2B C3B 1.391(10)
C3B C4B 1.355(10)
C4B C5B 1.399(10)
C4B N2B 1.437(9)
C5B C6B 1.366(10)
N2B C7B 1.261(9)
C7B C8B 1.483(10)
C8B N3B 1.339(9)
C8B C9B 1.378(11)
C9B C10B 1.378(11)
C10B C11B 1.375(12)
C11B C12B 1.345(11)
C12B N3B 1.359(10)
C1C C6C 1.391(9)
C1C C2C 1.396(10)
C2C C3C 1.374(10)
C3C C4C 1.392(10)
C4C C5C 1.389(10)
C4C N2C 1.407(9)
C5C C6C 1.385(9)
N2C C7C 1.248(9)
C7C C8C 1.484(11)
C8C N3C 1.346(10)
C8C C9C 1.347(11)
C9C C10C 1.382(11)
C10C C11C 1.372(12)
C11C C12C 1.356(13)
C12C N3C 1.345(10)
C13 C14 1.516(10)
C14 C15 1.3900
C14 C19 1.3900
C15 C16 1.3900
C16 C17 1.3900
C17 C18 1.3900
C18 C19 1.3900
